data_1544259
loop_
_publ_author_name
'Li, H.'
'Aquino, A. J. A.'
'Cordes, D. B.'
'Hase, W. L.'
'Krempner, C.'

_publ_section_title
;
 Electronic nature of zwitterionic alkali metal methanides, silanides and
 germanides - a combined experimental and computational approach.
;
_journal_issue 2
_journal_name_full 'Chemical science'
_journal_page_first 1316
_journal_page_last 1328
_journal_paper_doi 10.1039/c6sc02390h
_journal_volume 8
_journal_year 2017
_chemical_formula_moiety 'C15 H39 Ge Na O6 Si3'
_chemical_formula_sum 'C15 H39 Ge Na O6 Si3'
_chemical_formula_weight 495.31
_chemical_name_systematic
; 
 ? 
;
_space_group_IT_number 14
_symmetry_cell_setting monoclinic
_symmetry_space_group_name_Hall '-P 2ybc'
_symmetry_space_group_name_H-M 'P 1 21/c 1'
_atom_sites_solution_hydrogens geom
_atom_sites_solution_primary direct
_atom_sites_solution_secondary difmap
_audit_creation_method SHELXL-97
_audit_update_record
;
2014-05-01 deposited with the CCDC.
2016-10-07 downloaded from the CCDC.
;
_cell_angle_alpha 90.00
_cell_angle_beta 90.3515(14)
_cell_angle_gamma 90.00
_cell_formula_units_Z 4
_cell_length_a 15.729(2)
_cell_length_b 9.9209(13)
_cell_length_c 17.212(2)
_cell_measurement_reflns_used 9848
_cell_measurement_temperature 150(2)
_cell_measurement_theta_max 27.81
_cell_measurement_theta_min 2.37
_cell_volume 2685.8(6)
_computing_cell_refinement 'Bruker SAINT'
_computing_data_collection 'Bruker APEX2'
_computing_data_reduction 'Bruker SAINT'
_computing_molecular_graphics 'Bruker SHELXTL'
_computing_publication_material 'Bruker SHELXTL'
_computing_structure_refinement 'SHELXL-97 (Sheldrick, 2008)'
_computing_structure_solution 'SHELXS-97 (Sheldrick, 2008)'
_diffrn_ambient_temperature 150(2)
_diffrn_measured_fraction_theta_full 1.000
_diffrn_measured_fraction_theta_max 0.994
_diffrn_measurement_device_type 'Bruker SMART APEX-II CCD'
_diffrn_measurement_method '\w scans'
_diffrn_radiation_monochromator graphite
_diffrn_radiation_source 'fine-focus sealed tube'
_diffrn_radiation_type MoK\a
_diffrn_radiation_wavelength 0.71073
_diffrn_reflns_av_R_equivalents 0.0292
_diffrn_reflns_av_sigmaI/netI 0.0237
_diffrn_reflns_limit_h_max 20
_diffrn_reflns_limit_h_min -20
_diffrn_reflns_limit_k_max 13
_diffrn_reflns_limit_k_min -12
_diffrn_reflns_limit_l_max 22
_diffrn_reflns_limit_l_min -22
_diffrn_reflns_number 31353
_diffrn_reflns_theta_full 25.00
_diffrn_reflns_theta_max 27.88
_diffrn_reflns_theta_min 2.37
_exptl_absorpt_coefficient_mu 1.313
_exptl_absorpt_correction_T_max 0.8274
_exptl_absorpt_correction_T_min 0.6493
_exptl_absorpt_correction_type multi-scan
_exptl_absorpt_process_details 'Bruker SADABS'
_exptl_crystal_colour yellow
_exptl_crystal_density_diffrn 1.225
_exptl_crystal_density_method 'not measured'
_exptl_crystal_description prism
_exptl_crystal_F_000 1048
_exptl_crystal_size_max 0.36
_exptl_crystal_size_mid 0.21
_exptl_crystal_size_min 0.15
_refine_diff_density_max 0.298
_refine_diff_density_min -0.242
_refine_diff_density_rms 0.050
_refine_ls_extinction_method none
_refine_ls_goodness_of_fit_ref 1.035
_refine_ls_hydrogen_treatment constr
_refine_ls_matrix_type full
_refine_ls_number_parameters 244
_refine_ls_number_reflns 6374
_refine_ls_number_restraints 0
_refine_ls_restrained_S_all 1.035
_refine_ls_R_factor_all 0.0369
_refine_ls_R_factor_gt 0.0266
_refine_ls_shift/su_max 0.001
_refine_ls_shift/su_mean 0.000
_refine_ls_structure_factor_coef Fsqd
_refine_ls_weighting_details 'calc w=1/[\s^2^(Fo^2^)+(0.0335P)^2^+0.5007P] where P=(Fo^2^+2Fc^2^)/3'
_refine_ls_weighting_scheme calc
_refine_ls_wR_factor_gt 0.0645
_refine_ls_wR_factor_ref 0.0682
_reflns_number_gt 5224
_reflns_number_total 6374
_reflns_threshold_expression >2sigma(I)
_cod_data_source_file c6sc02390h2.cif
_cod_data_source_block Na-5
_cod_depositor_comments
;
The following automatic conversions were performed:

'_symmetry_cell_setting' value 'Monoclinic' changed to 'monoclinic'
according to
/usr/data/users/saulius/crontab/automatic-downloads/rss-feeds/RSC/lib/dictionaries/cif_core.dic
dictionary named 'cif_core.dic' version 2.4.2 from 2011-04-26.

Automatic conversion script
Id: cif_fix_values 4268 2015-11-12 08:31:59Z antanas 

 Adding full bibliography for 1544257--1544261.cif.

 Adding full bibliography for 1544257--1544261.cif.
;
_cod_original_sg_symbol_H-M 'P 21/c'
_cod_database_code 1544259

loop_
_symmetry_equiv_pos_as_xyz
'x, y, z'
'-x, y+1/2, -z+1/2'
'-x, -y, -z'
'x, -y-1/2, z-1/2'

loop_
_atom_site_label
_atom_site_type_symbol
_atom_site_fract_x
_atom_site_fract_y
_atom_site_fract_z
_atom_site_U_iso_or_equiv
_atom_site_adp_type
_atom_site_occupancy
_atom_site_symmetry_multiplicity
_atom_site_calc_flag
_atom_site_refinement_flags
Ge1 Ge 0.245481(11) 0.614063(18) 0.076184(9) 0.03445(6) Uani 1 1 d .
Si1 Si 0.22948(3) 0.77856(4) 0.17523(3) 0.03209(10) Uani 1 1 d .
Si2 Si 0.14251(3) 0.45989(4) 0.12285(3) 0.03099(10) Uani 1 1 d .
Si3 Si 0.36871(3) 0.51060(5) 0.12904(3) 0.03581(11) Uani 1 1 d .
Na1 Na 0.24978(4) 0.49806(6) 0.30167(3) 0.02874(13) Uani 1 1 d .
O1 O 0.20892(7) 0.71222(11) 0.26278(6) 0.0380(3) Uani 1 1 d .
O2 O 0.15388(7) 0.58892(12) 0.39512(7) 0.0381(3) Uani 1 1 d .
O3 O 0.16905(7) 0.38796(11) 0.20827(6) 0.0358(3) Uani 1 1 d .
O4 O 0.22425(8) 0.27247(11) 0.34534(7) 0.0428(3) Uani 1 1 d .
O5 O 0.37279(7) 0.51557(14) 0.22712(6) 0.0433(3) Uani 1 1 d .
O6 O 0.36875(8) 0.50986(15) 0.38716(7) 0.0517(3) Uani 1 1 d .
C1 C 0.32566(12) 0.8884(2) 0.18918(12) 0.0511(5) Uani 1 1 d .
H1A H 0.3156 0.9516 0.2319 0.077 Uiso 1 1 calc R
H1B H 0.3365 0.9389 0.1413 0.077 Uiso 1 1 calc R
H1C H 0.3751 0.8320 0.2016 0.077 Uiso 1 1 calc R
C2 C 0.13775(13) 0.89556(19) 0.15381(13) 0.0549(5) Uani 1 1 d .
H2A H 0.1257 0.9502 0.1999 0.082 Uiso 1 1 calc R
H2B H 0.0873 0.8424 0.1401 0.082 Uiso 1 1 calc R
H2C H 0.1525 0.9548 0.1104 0.082 Uiso 1 1 calc R
C3 C 0.19660(12) 0.78851(17) 0.33220(10) 0.0441(4) Uani 1 1 d .
H3A H 0.1800 0.8820 0.3189 0.053 Uiso 1 1 calc R
H3B H 0.2502 0.7918 0.3626 0.053 Uiso 1 1 calc R
C4 C 0.12867(11) 0.72355(18) 0.37884(10) 0.0403(4) Uani 1 1 d .
H4A H 0.1203 0.7737 0.4279 0.048 Uiso 1 1 calc R
H4B H 0.0744 0.7239 0.3494 0.048 Uiso 1 1 calc R
C5 C 0.08962(14) 0.5171(2) 0.43551(12) 0.0608(6) Uani 1 1 d .
H5A H 0.0762 0.5644 0.4839 0.091 Uiso 1 1 calc R
H5B H 0.1100 0.4260 0.4476 0.091 Uiso 1 1 calc R
H5C H 0.0384 0.5113 0.4029 0.091 Uiso 1 1 calc R
C6 C 0.12598(13) 0.3150(2) 0.05346(11) 0.0540(5) Uani 1 1 d .
H6A H 0.1083 0.3499 0.0026 0.081 Uiso 1 1 calc R
H6B H 0.0818 0.2551 0.0736 0.081 Uiso 1 1 calc R
H6C H 0.1792 0.2647 0.0481 0.081 Uiso 1 1 calc R
C7 C 0.03490(11) 0.5369(2) 0.13806(13) 0.0544(5) Uani 1 1 d .
H7A H 0.0167 0.5831 0.0905 0.082 Uiso 1 1 calc R
H7B H 0.0379 0.6019 0.1809 0.082 Uiso 1 1 calc R
H7C H -0.0061 0.4660 0.1508 0.082 Uiso 1 1 calc R
C8 C 0.11920(11) 0.28894(17) 0.24668(11) 0.0421(4) Uani 1 1 d .
H8A H 0.0856 0.2371 0.2081 0.050 Uiso 1 1 calc R
H8B H 0.0792 0.3332 0.2828 0.050 Uiso 1 1 calc R
C9 C 0.17683(12) 0.19639(17) 0.29064(11) 0.0442(4) Uani 1 1 d .
H9A H 0.1429 0.1269 0.3178 0.053 Uiso 1 1 calc R
H9B H 0.2158 0.1503 0.2543 0.053 Uiso 1 1 calc R
C10 C 0.28585(15) 0.1921(2) 0.38458(13) 0.0644(6) Uani 1 1 d .
H10A H 0.2571 0.1202 0.4134 0.097 Uiso 1 1 calc R
H10B H 0.3184 0.2485 0.4208 0.097 Uiso 1 1 calc R
H10C H 0.3245 0.1521 0.3465 0.097 Uiso 1 1 calc R
C11 C 0.46762(12) 0.6001(2) 0.09516(13) 0.0588(6) Uani 1 1 d .
H11A H 0.4667 0.6068 0.0384 0.088 Uiso 1 1 calc R
H11B H 0.5179 0.5492 0.1118 0.088 Uiso 1 1 calc R
H11C H 0.4696 0.6907 0.1177 0.088 Uiso 1 1 calc R
C12 C 0.38187(13) 0.3288(2) 0.10146(13) 0.0597(5) Uani 1 1 d .
H12A H 0.3842 0.3210 0.0448 0.090 Uiso 1 1 calc R
H12B H 0.3336 0.2767 0.1210 0.090 Uiso 1 1 calc R
H12C H 0.4347 0.2939 0.1242 0.090 Uiso 1 1 calc R
C13 C 0.44427(13) 0.4734(3) 0.27107(12) 0.0723(8) Uani 1 1 d .
H13A H 0.4971 0.4957 0.2429 0.087 Uiso 1 1 calc R
H13B H 0.4423 0.3745 0.2787 0.087 Uiso 1 1 calc R
C14 C 0.44392(12) 0.5429(3) 0.34795(12) 0.0668(6) Uani 1 1 d .
H14A H 0.4938 0.5141 0.3791 0.080 Uiso 1 1 calc R
H14B H 0.4473 0.6416 0.3404 0.080 Uiso 1 1 calc R
C15 C 0.36443(18) 0.5634(4) 0.46335(13) 0.1013(11) Uani 1 1 d .
H15A H 0.4090 0.5226 0.4957 0.152 Uiso 1 1 calc R
H15B H 0.3086 0.5435 0.4856 0.152 Uiso 1 1 calc R
H15C H 0.3727 0.6613 0.4614 0.152 Uiso 1 1 calc R

loop_
_atom_site_aniso_label
_atom_site_aniso_U_11
_atom_site_aniso_U_22
_atom_site_aniso_U_33
_atom_site_aniso_U_23
_atom_site_aniso_U_13
_atom_site_aniso_U_12
Ge1 0.03404(10) 0.04095(11) 0.02834(9) 0.00504(7) -0.00232(7) -0.00279(7)
Si1 0.0315(2) 0.0273(2) 0.0375(2) 0.00679(18) -0.00206(18) -0.00254(17)
Si2 0.0262(2) 0.0331(2) 0.0336(2) -0.00271(18) -0.00633(17) -0.00153(17)
Si3 0.0263(2) 0.0487(3) 0.0324(2) -0.0041(2) 0.00280(17) 0.00125(19)
Na1 0.0281(3) 0.0272(3) 0.0309(3) -0.0005(2) -0.0019(2) 0.0026(2)
O1 0.0526(7) 0.0254(5) 0.0362(6) 0.0016(5) 0.0104(5) 0.0053(5)
O2 0.0378(6) 0.0407(7) 0.0361(6) 0.0041(5) 0.0071(5) 0.0048(5)
O3 0.0363(6) 0.0334(6) 0.0377(6) 0.0056(5) -0.0062(5) -0.0106(5)
O4 0.0514(7) 0.0313(6) 0.0457(7) 0.0081(5) -0.0057(6) 0.0049(5)
O5 0.0243(5) 0.0732(9) 0.0325(6) -0.0008(6) -0.0028(5) 0.0108(5)
O6 0.0424(7) 0.0778(10) 0.0348(6) -0.0143(6) -0.0083(5) 0.0098(6)
C1 0.0461(10) 0.0491(11) 0.0582(12) -0.0040(9) 0.0039(9) -0.0159(9)
C2 0.0554(12) 0.0363(10) 0.0727(14) 0.0040(9) -0.0182(10) 0.0088(9)
C3 0.0580(11) 0.0298(8) 0.0445(10) -0.0054(7) 0.0067(8) 0.0041(8)
C4 0.0414(9) 0.0417(9) 0.0377(9) -0.0050(7) 0.0052(7) 0.0131(8)
C5 0.0645(14) 0.0673(14) 0.0510(12) 0.0092(10) 0.0239(10) -0.0060(11)
C6 0.0555(12) 0.0565(12) 0.0498(11) -0.0184(9) -0.0053(9) -0.0111(10)
C7 0.0301(9) 0.0497(11) 0.0835(15) 0.0047(10) -0.0039(9) 0.0015(8)
C8 0.0366(9) 0.0363(9) 0.0533(10) 0.0073(8) -0.0020(8) -0.0095(7)
C9 0.0476(10) 0.0282(9) 0.0568(11) 0.0055(8) 0.0000(8) -0.0038(7)
C10 0.0778(15) 0.0509(13) 0.0643(14) 0.0190(10) -0.0180(11) 0.0130(11)
C11 0.0356(10) 0.0838(16) 0.0573(12) -0.0079(11) 0.0135(9) -0.0102(10)
C12 0.0510(12) 0.0581(13) 0.0700(14) -0.0128(11) -0.0050(10) 0.0155(10)
C13 0.0344(10) 0.140(2) 0.0429(11) 0.0026(13) -0.0053(8) 0.0306(12)
C14 0.0358(10) 0.1081(19) 0.0564(13) -0.0024(13) -0.0203(9) -0.0039(11)
C15 0.0809(18) 0.175(3) 0.0476(13) -0.0492(17) -0.0259(13) 0.043(2)

loop_
_atom_type_symbol
_atom_type_description
_atom_type_scat_dispersion_real
_atom_type_scat_dispersion_imag
_atom_type_scat_source
C C 0.0033 0.0016 'International Tables Vol C Tables 4.2.6.8 and 6.1.1.4'
H H 0.0000 0.0000 'International Tables Vol C Tables 4.2.6.8 and 6.1.1.4'
O O 0.0106 0.0060 'International Tables Vol C Tables 4.2.6.8 and 6.1.1.4'
Na Na 0.0362 0.0249 'International Tables Vol C Tables 4.2.6.8 and 6.1.1.4'
Si Si 0.0817 0.0704 'International Tables Vol C Tables 4.2.6.8 and 6.1.1.4'
Ge Ge 0.1547 1.8001 'International Tables Vol C Tables 4.2.6.8 and 6.1.1.4'

loop_
_geom_angle_atom_site_label_1
_geom_angle_atom_site_label_2
_geom_angle_atom_site_label_3
_geom_angle
Si3 Ge1 Si2 98.588(19)
Si3 Ge1 Si1 96.434(17)
Si2 Ge1 Si1 97.152(17)
O1 Si1 C1 105.81(8)
O1 Si1 C2 105.39(8)
C1 Si1 C2 106.40(9)
O1 Si1 Ge1 113.40(4)
C1 Si1 Ge1 113.68(7)
C2 Si1 Ge1 111.52(7)
O3 Si2 C7 105.64(8)
O3 Si2 C6 105.21(8)
C7 Si2 C6 106.12(9)
O3 Si2 Ge1 113.75(4)
C7 Si2 Ge1 113.77(7)
C6 Si2 Ge1 111.65(7)
O5 Si3 C12 106.10(9)
O5 Si3 C11 105.59(8)
C12 Si3 C11 106.35(10)
O5 Si3 Ge1 113.38(4)
C12 Si3 Ge1 114.22(7)
C11 Si3 Ge1 110.59(8)
O3 Na1 O1 94.70(5)
O3 Na1 O5 96.10(5)
O1 Na1 O5 90.13(5)
O3 Na1 O6 151.56(5)
O1 Na1 O6 110.47(5)
O5 Na1 O6 71.61(5)
O3 Na1 O2 107.43(5)
O1 Na1 O2 70.93(4)
O5 Na1 O2 150.57(5)
O6 Na1 O2 93.59(5)
O3 Na1 O4 71.64(4)
O1 Na1 O4 154.22(5)
O5 Na1 O4 112.52(5)
O6 Na1 O4 89.12(5)
O2 Na1 O4 91.92(5)
O3 Na1 C3 114.57(5)
O1 Na1 C3 26.72(4)
O5 Na1 C3 104.70(5)
O6 Na1 C3 93.59(5)
O2 Na1 C3 49.60(4)
O4 Na1 C3 141.51(5)
O3 Na1 C8 26.23(4)
O1 Na1 C8 110.32(5)
O5 Na1 C8 115.89(5)
O6 Na1 C8 138.43(5)
O2 Na1 C8 92.22(5)
O4 Na1 C8 49.55(4)
C3 Na1 C8 120.61(5)
O3 Na1 C13 112.34(6)
O1 Na1 C13 107.09(6)
O5 Na1 C13 25.23(5)
O6 Na1 C13 48.59(5)
O2 Na1 C13 140.17(6)
O4 Na1 C13 98.41(7)
C3 Na1 C13 111.97(7)
C8 Na1 C13 123.45(7)
C3 O1 Si1 124.84(10)
C3 O1 Na1 106.44(9)
Si1 O1 Na1 124.37(6)
C4 O2 C5 111.67(14)
C4 O2 Na1 113.49(9)
C5 O2 Na1 126.44(12)
C8 O3 Si2 124.32(10)
C8 O3 Na1 107.73(10)
Si2 O3 Na1 122.54(6)
C9 O4 C10 111.79(14)
C9 O4 Na1 112.22(9)
C10 O4 Na1 123.91(12)
C13 O5 Si3 123.42(11)
C13 O5 Na1 110.04(11)
Si3 O5 Na1 121.36(6)
C14 O6 C15 113.75(19)
C14 O6 Na1 112.10(10)
C15 O6 Na1 123.34(13)
Si1 C1 H1A 109.5
Si1 C1 H1B 109.5
H1A C1 H1B 109.5
Si1 C1 H1C 109.5
H1A C1 H1C 109.5
H1B C1 H1C 109.5
Si1 C2 H2A 109.5
Si1 C2 H2B 109.5
H2A C2 H2B 109.5
Si1 C2 H2C 109.5
H2A C2 H2C 109.5
H2B C2 H2C 109.5
O1 C3 C4 108.87(14)
O1 C3 Na1 46.84(7)
C4 C3 Na1 83.23(10)
O1 C3 H3A 109.9
C4 C3 H3A 109.9
Na1 C3 H3A 156.7
O1 C3 H3B 109.9
C4 C3 H3B 109.9
Na1 C3 H3B 83.6
H3A C3 H3B 108.3
O2 C4 C3 108.26(13)
O2 C4 H4A 110.0
C3 C4 H4A 110.0
O2 C4 H4B 110.0
C3 C4 H4B 110.0
H4A C4 H4B 108.4
O2 C5 H5A 109.5
O2 C5 H5B 109.5
H5A C5 H5B 109.5
O2 C5 H5C 109.5
H5A C5 H5C 109.5
H5B C5 H5C 109.5
Si2 C6 H6A 109.5
Si2 C6 H6B 109.5
H6A C6 H6B 109.5
Si2 C6 H6C 109.5
H6A C6 H6C 109.5
H6B C6 H6C 109.5
Si2 C7 H7A 109.5
Si2 C7 H7B 109.5
H7A C7 H7B 109.5
Si2 C7 H7C 109.5
H7A C7 H7C 109.5
H7B C7 H7C 109.5
O3 C8 C9 109.01(14)
O3 C8 Na1 46.04(7)
C9 C8 Na1 81.73(10)
O3 C8 H8A 109.9
C9 C8 H8A 109.9
Na1 C8 H8A 155.8
O3 C8 H8B 109.9
C9 C8 H8B 109.9
Na1 C8 H8B 86.2
H8A C8 H8B 108.3
O4 C9 C8 108.96(14)
O4 C9 H9A 109.9
C8 C9 H9A 109.9
O4 C9 H9B 109.9
C8 C9 H9B 109.9
H9A C9 H9B 108.3
O4 C10 H10A 109.5
O4 C10 H10B 109.5
H10A C10 H10B 109.5
O4 C10 H10C 109.5
H10A C10 H10C 109.5
H10B C10 H10C 109.5
Si3 C11 H11A 109.5
Si3 C11 H11B 109.5
H11A C11 H11B 109.5
Si3 C11 H11C 109.5
H11A C11 H11C 109.5
H11B C11 H11C 109.5
Si3 C12 H12A 109.5
Si3 C12 H12B 109.5
H12A C12 H12B 109.5
Si3 C12 H12C 109.5
H12A C12 H12C 109.5
H12B C12 H12C 109.5
O5 C13 C14 109.30(18)
C14 C13 Na1 78.75(11)
O5 C13 H13A 109.8
C14 C13 H13A 109.8
Na1 C13 H13A 153.3
O5 C13 H13B 109.8
C14 C13 H13B 109.8
Na1 C13 H13B 91.4
H13A C13 H13B 108.3
O6 C14 C13 109.05(18)
O6 C14 H14A 109.9
C13 C14 H14A 109.9
O6 C14 H14B 109.9
C13 C14 H14B 109.9
H14A C14 H14B 108.3
O6 C15 H15A 109.5
O6 C15 H15B 109.5
H15A C15 H15B 109.5
O6 C15 H15C 109.5
H15A C15 H15C 109.5
H15B C15 H15C 109.5

loop_
_geom_bond_atom_site_label_1
_geom_bond_atom_site_label_2
_geom_bond_distance
Ge1 Si3 2.3699(5)
Ge1 Si2 2.3714(5)
Ge1 Si1 2.3745(5)
Si1 O1 1.6776(11)
Si1 C1 1.8786(18)
Si1 C2 1.8865(19)
Si2 O3 1.6845(12)
Si2 C7 1.8769(18)
Si2 C6 1.8858(19)
Si3 O5 1.6897(12)
Si3 C12 1.877(2)
Si3 C11 1.8865(19)
Na1 O3 2.3163(12)
Na1 O1 2.3173(12)
Na1 O5 2.3346(13)
Na1 O6 2.3762(13)
Na1 O2 2.3884(12)
Na1 O4 2.3956(13)
Na1 C3 3.0470(18)
Na1 C8 3.0652(18)
Na1 C13 3.117(2)
O1 C3 1.4286(19)
O2 C4 1.421(2)
O2 C5 1.422(2)
O3 C8 1.4223(19)
O4 C9 1.416(2)
O4 C10 1.423(2)
O5 C13 1.415(2)
O6 C14 1.404(2)
O6 C15 1.417(2)
C1 H1A 0.9800
C1 H1B 0.9800
C1 H1C 0.9800
C2 H2A 0.9800
C2 H2B 0.9800
C2 H2C 0.9800
C3 C4 1.487(2)
C3 H3A 0.9900
C3 H3B 0.9900
C4 H4A 0.9900
C4 H4B 0.9900
C5 H5A 0.9800
C5 H5B 0.9800
C5 H5C 0.9800
C6 H6A 0.9800
C6 H6B 0.9800
C6 H6C 0.9800
C7 H7A 0.9800
C7 H7B 0.9800
C7 H7C 0.9800
C8 C9 1.493(2)
C8 H8A 0.9900
C8 H8B 0.9900
C9 H9A 0.9900
C9 H9B 0.9900
C10 H10A 0.9800
C10 H10B 0.9800
C10 H10C 0.9800
C11 H11A 0.9800
C11 H11B 0.9800
C11 H11C 0.9800
C12 H12A 0.9800
C12 H12B 0.9800
C12 H12C 0.9800
C13 C14 1.492(3)
C13 H13A 0.9900
C13 H13B 0.9900
C14 H14A 0.9900
C14 H14B 0.9900
C15 H15A 0.9800
C15 H15B 0.9800
C15 H15C 0.9800

loop_
_geom_torsion_atom_site_label_1
_geom_torsion_atom_site_label_2
_geom_torsion_atom_site_label_3
_geom_torsion_atom_site_label_4
_geom_torsion
Si3 Ge1 Si1 O1 -64.17(5)
Si2 Ge1 Si1 O1 35.37(5)
Si3 Ge1 Si1 C1 56.76(8)
Si2 Ge1 Si1 C1 156.29(7)
Si3 Ge1 Si1 C2 177.05(8)
Si2 Ge1 Si1 C2 -83.42(8)
Si3 Ge1 Si2 O3 30.93(5)
Si1 Ge1 Si2 O3 -66.73(5)
Si3 Ge1 Si2 C7 151.96(8)
Si1 Ge1 Si2 C7 54.31(8)
Si3 Ge1 Si2 C6 -87.96(8)
Si1 Ge1 Si2 C6 174.39(7)
Si2 Ge1 Si3 O5 -66.84(6)
Si1 Ge1 Si3 O5 31.43(6)
Si2 Ge1 Si3 C12 54.88(8)
Si1 Ge1 Si3 C12 153.14(8)
Si2 Ge1 Si3 C11 174.79(7)
Si1 Ge1 Si3 C11 -86.95(7)
C1 Si1 O1 C3 54.67(15)
C2 Si1 O1 C3 -57.81(15)
Ge1 Si1 O1 C3 179.94(12)
C1 Si1 O1 Na1 -98.65(9)
C2 Si1 O1 Na1 148.87(9)
Ge1 Si1 O1 Na1 26.61(9)
O3 Na1 O1 C3 139.85(10)
O5 Na1 O1 C3 -124.02(10)
O6 Na1 O1 C3 -53.64(11)
O2 Na1 O1 C3 33.01(10)
O4 Na1 O1 C3 83.66(15)
C8 Na1 O1 C3 118.17(10)
C13 Na1 O1 C3 -105.05(11)
O3 Na1 O1 Si1 -62.75(8)
O5 Na1 O1 Si1 33.39(8)
O6 Na1 O1 Si1 103.76(8)
O2 Na1 O1 Si1 -169.58(9)
O4 Na1 O1 Si1 -118.93(11)
C3 Na1 O1 Si1 157.41(15)
C8 Na1 O1 Si1 -84.42(9)
C13 Na1 O1 Si1 52.36(9)
O3 Na1 O2 C4 -92.35(11)
O1 Na1 O2 C4 -3.36(10)
O5 Na1 O2 C4 49.22(15)
O6 Na1 O2 C4 107.07(11)
O4 Na1 O2 C4 -163.69(11)
C3 Na1 O2 C4 15.41(10)
C8 Na1 O2 C4 -114.11(11)
C13 Na1 O2 C4 90.72(14)
O3 Na1 O2 C5 52.87(15)
O1 Na1 O2 C5 141.86(15)
O5 Na1 O2 C5 -165.56(15)
O6 Na1 O2 C5 -107.71(15)
O4 Na1 O2 C5 -18.47(15)
C3 Na1 O2 C5 160.63(17)
C8 Na1 O2 C5 31.11(15)
C13 Na1 O2 C5 -124.06(16)
C7 Si2 O3 C8 56.78(15)
C6 Si2 O3 C8 -55.24(15)
Ge1 Si2 O3 C8 -177.74(11)
C7 Si2 O3 Na1 -94.04(9)
C6 Si2 O3 Na1 153.94(9)
Ge1 Si2 O3 Na1 31.44(8)
O1 Na1 O3 C8 -128.41(10)
O5 Na1 O3 C8 140.95(10)
O6 Na1 O3 C8 78.90(15)
O2 Na1 O3 C8 -56.94(10)
O4 Na1 O3 C8 29.21(10)
C3 Na1 O3 C8 -109.82(10)
C13 Na1 O3 C8 120.94(11)
O1 Na1 O3 Si2 26.58(8)
O5 Na1 O3 Si2 -64.06(8)
O6 Na1 O3 Si2 -126.11(10)
O2 Na1 O3 Si2 98.05(8)
O4 Na1 O3 Si2 -175.80(8)
C3 Na1 O3 Si2 45.17(9)
C8 Na1 O3 Si2 154.99(14)
C13 Na1 O3 Si2 -84.07(9)
O3 Na1 O4 C9 1.45(11)
O1 Na1 O4 C9 62.19(17)
O5 Na1 O4 C9 -87.61(11)
O6 Na1 O4 C9 -157.25(11)
O2 Na1 O4 C9 109.19(11)
C3 Na1 O4 C9 108.09(13)
C8 Na1 O4 C9 17.91(11)
C13 Na1 O4 C9 -109.39(11)
O3 Na1 O4 C10 140.73(15)
O1 Na1 O4 C10 -158.53(15)
O5 Na1 O4 C10 51.67(15)
O6 Na1 O4 C10 -17.97(15)
O2 Na1 O4 C10 -111.53(15)
C3 Na1 O4 C10 -112.63(16)
C8 Na1 O4 C10 157.19(17)
C13 Na1 O4 C10 29.89(15)
C12 Si3 O5 C13 60.9(2)
C11 Si3 O5 C13 -51.7(2)
Ge1 Si3 O5 C13 -172.96(17)
C12 Si3 O5 Na1 -91.14(10)
C11 Si3 O5 Na1 156.24(10)
Ge1 Si3 O5 Na1 35.02(9)
O3 Na1 O5 C13 -132.06(15)
O1 Na1 O5 C13 133.20(15)
O6 Na1 O5 C13 21.62(15)
O2 Na1 O5 C13 84.55(18)
O4 Na1 O5 C13 -59.44(16)
C3 Na1 O5 C13 110.53(15)
C8 Na1 O5 C13 -114.03(15)
O3 Na1 O5 Si3 23.31(9)
O1 Na1 O5 Si3 -71.44(8)
O6 Na1 O5 Si3 176.99(9)
O2 Na1 O5 Si3 -120.08(10)
O4 Na1 O5 Si3 95.93(8)
C3 Na1 O5 Si3 -94.10(9)
C8 Na1 O5 Si3 41.34(10)
C13 Na1 O5 Si3 155.37(19)
O3 Na1 O6 C14 77.61(19)
O1 Na1 O6 C14 -73.17(15)
O5 Na1 O6 C14 9.85(15)
O2 Na1 O6 C14 -144.15(15)
O4 Na1 O6 C14 123.98(15)
C3 Na1 O6 C14 -94.45(15)
C8 Na1 O6 C14 118.43(16)
C13 Na1 O6 C14 21.94(15)
O3 Na1 O6 C15 -140.5(2)
O1 Na1 O6 C15 68.8(2)
O5 Na1 O6 C15 151.8(2)
O2 Na1 O6 C15 -2.2(2)
O4 Na1 O6 C15 -94.1(2)
C3 Na1 O6 C15 47.5(2)
C8 Na1 O6 C15 -99.6(2)
C13 Na1 O6 C15 163.9(2)
Si1 O1 C3 C4 142.14(12)
Na1 O1 C3 C4 -60.58(15)
Si1 O1 C3 Na1 -157.27(15)
O3 Na1 C3 O1 -44.96(11)
O5 Na1 C3 O1 58.97(11)
O6 Na1 C3 O1 130.89(10)
O2 Na1 C3 O1 -137.45(13)
O4 Na1 C3 O1 -136.01(10)
C8 Na1 C3 O1 -73.85(11)
C13 Na1 C3 O1 84.46(11)
O3 Na1 C3 C4 78.93(11)
O1 Na1 C3 C4 123.90(16)
O5 Na1 C3 C4 -177.14(10)
O6 Na1 C3 C4 -105.21(11)
O2 Na1 C3 C4 -13.56(9)
O4 Na1 C3 C4 -12.11(15)
C8 Na1 C3 C4 50.04(12)
C13 Na1 C3 C4 -151.64(10)
C5 O2 C4 C3 -176.29(16)
Na1 O2 C4 C3 -25.88(16)
O1 C3 C4 O2 58.20(18)
Na1 C3 C4 O2 18.42(12)
Si2 O3 C8 C9 148.50(12)
Na1 O3 C8 C9 -57.07(15)
Si2 O3 C8 Na1 -154.43(14)
O1 Na1 C8 O3 56.38(10)
O5 Na1 C8 O3 -44.13(11)
O6 Na1 C8 O3 -135.22(10)
O2 Na1 C8 O3 126.85(10)
O4 Na1 C8 O3 -142.52(12)
C3 Na1 C8 O3 83.80(11)
C13 Na1 C8 O3 -71.95(11)
O3 Na1 C8 C9 126.68(16)
O1 Na1 C8 C9 -176.94(10)
O5 Na1 C8 C9 82.55(11)
O6 Na1 C8 C9 -8.53(14)
O2 Na1 C8 C9 -106.46(11)
O4 Na1 C8 C9 -15.83(10)
C3 Na1 C8 C9 -149.51(10)
C13 Na1 C8 C9 54.73(12)
C10 O4 C9 C8 -174.87(16)
Na1 O4 C9 C8 -30.54(17)
O3 C8 C9 O4 59.43(19)
Na1 C8 C9 O4 21.81(12)
Si3 O5 C13 C14 155.58(15)
Na1 O5 C13 C14 -49.7(2)
Si3 O5 C13 Na1 -154.76(19)
O3 Na1 C13 O5 52.95(16)
O1 Na1 C13 O5 -49.70(15)
O6 Na1 C13 O5 -152.21(19)
O2 Na1 C13 O5 -130.21(12)
O4 Na1 C13 O5 126.48(14)
C3 Na1 C13 O5 -77.63(15)
C8 Na1 C13 O5 79.98(16)
O3 Na1 C13 C14 -174.23(14)
O1 Na1 C13 C14 83.12(15)
O5 Na1 C13 C14 132.8(3)
O6 Na1 C13 C14 -19.40(13)
O2 Na1 C13 C14 2.6(2)
O4 Na1 C13 C14 -100.70(15)
C3 Na1 C13 C14 55.19(16)
C8 Na1 C13 C14 -147.21(14)
C15 O6 C14 C13 176.0(2)
Na1 O6 C14 C13 -38.3(2)
O5 C13 C14 O6 59.6(3)
Na1 C13 C14 O6 26.49(16)
